data_7021219
loop_
_publ_author_name
'Wang, Hai-Ning'
'Yang, Guang-Sheng'
'Wang, Xin-Long'
'Su, Zhong-Min'

_publ_section_title
;
 pH-induced different crystalline behaviors in extended metal-organic
 frameworks based on the same reactants.
;
_journal_issue 18
_journal_name_full 'Dalton transactions (Cambridge, England : 2003)'
_journal_page_first 6294
_journal_page_last 6297
_journal_paper_doi 10.1039/c3dt32958e
_journal_volume 42
_journal_year 2013
_chemical_formula_moiety 'C53 H72.50 N6.50 O27.50 Zn5'
_chemical_formula_sum 'C53 H72.5 N6.5 O27.5 Zn5'
_chemical_formula_weight 1567.53
_chemical_name_systematic
;
?
;
_space_group_IT_number 72
_symmetry_cell_setting orthorhombic
_symmetry_space_group_name_Hall '-I 2 2c'
_symmetry_space_group_name_H-M 'I b a m'
_atom_sites_solution_hydrogens geom
_atom_sites_solution_primary direct
_atom_sites_solution_secondary difmap
_audit_creation_method SHELXL-97
_cell_angle_alpha 90.00
_cell_angle_beta 90.00
_cell_angle_gamma 90.00
_cell_formula_units_Z 16
_cell_length_a 44.6250(2)
_cell_length_b 19.72700(15)
_cell_length_c 29.0190(3)
_cell_measurement_reflns_used 62978
_cell_measurement_temperature 293(2)
_cell_measurement_theta_max 25.05
_cell_measurement_theta_min 1.13
_cell_volume 25545.9(3)
_computing_cell_refinement 'SMART (Bruker, 1997)'
_computing_data_collection 'SMART (Bruker, 1997)'
_computing_data_reduction SAINT
_computing_molecular_graphics 'SHELXTL-PLUS (Sheldrick, 1990)'
_computing_publication_material SHELXL-97
_computing_structure_refinement 'SHELXL-97 (Sheldrick, 1997)'
_computing_structure_solution 'SHELXS-97(Sheldrick, 1997)'
_diffrn_ambient_temperature 293(2)
_diffrn_measured_fraction_theta_full 0.997
_diffrn_measured_fraction_theta_max 0.995
_diffrn_measurement_device_type '\w scans'
_diffrn_radiation_monochromator graphite
_diffrn_radiation_source 'fine-focus sealed tube'
_diffrn_radiation_type MoK\a
_diffrn_radiation_wavelength 0.71073
_diffrn_reflns_av_R_equivalents 0.0823
_diffrn_reflns_av_sigmaI/netI 0.0720
_diffrn_reflns_limit_h_max 47
_diffrn_reflns_limit_h_min -53
_diffrn_reflns_limit_k_max 23
_diffrn_reflns_limit_k_min -23
_diffrn_reflns_limit_l_max 34
_diffrn_reflns_limit_l_min -31
_diffrn_reflns_number 62978
_diffrn_reflns_theta_full 25.00
_diffrn_reflns_theta_max 25.05
_diffrn_reflns_theta_min 1.13
_exptl_absorpt_coefficient_mu 1.940
_exptl_absorpt_correction_T_max 0.7466
_exptl_absorpt_correction_T_min 0.6861
_exptl_absorpt_correction_type multi-scan
_exptl_absorpt_process_details 'SADABS(Sheldrick, 1996)'
_exptl_crystal_colour colorless
_exptl_crystal_density_diffrn 1.630
_exptl_crystal_density_method 'not measured'
_exptl_crystal_description block
_exptl_crystal_F_000 12896
_exptl_crystal_size_max 0.21
_exptl_crystal_size_mid 0.19
_exptl_crystal_size_min 0.16
_platon_squeeze_details
;
;
_refine_diff_density_max 3.525
_refine_diff_density_min -1.132
_refine_diff_density_rms 0.111
_refine_ls_extinction_method none
_refine_ls_goodness_of_fit_ref 0.925
_refine_ls_hydrogen_treatment constr
_refine_ls_matrix_type full
_refine_ls_number_parameters 563
_refine_ls_number_reflns 11523
_refine_ls_number_restraints 0
_refine_ls_restrained_S_all 0.925
_refine_ls_R_factor_all 0.0947
_refine_ls_R_factor_gt 0.0612
_refine_ls_shift/su_max 0.001
_refine_ls_shift/su_mean 0.000
_refine_ls_structure_factor_coef Fsqd
_refine_ls_weighting_details 'calc w=1/[\s^2^(Fo^2^)+(0.1112P)^2^+0.0000P] where P=(Fo^2^+2Fc^2^)/3'
_refine_ls_weighting_scheme calc
_refine_ls_wR_factor_gt 0.1629
_refine_ls_wR_factor_ref 0.1755
_reflns_number_gt 6985
_reflns_number_total 11523
_reflns_threshold_expression >2\s(I)
_cod_data_source_file c3dt32958e.txt
_cod_data_source_block 2
_cod_depositor_comments
;
The following automatic conversions were performed:

'_symmetry_cell_setting' value 'Orthorhombic' changed to
'orthorhombic' according to
/home/saulius/struct/CIF-dictionaries/cif_core.dic dictionary named
'cif_core.dic' version 2.4.2 from 2011-04-26.

Automatic conversion script
Id: cif_fix_values 1891 2012-01-12 08:04:46Z andrius 
;
_cod_original_cell_volume 25545.9(4)
_cod_original_sg_symbol_H-M 'Ibam '
_cod_original_formula_sum 'C53 H72.50 N6.50 O27.50 Zn5'
_cod_database_code 7021219

loop_
_symmetry_equiv_pos_as_xyz
'x, y, z'
'-x, -y, z'
'x, -y, -z+1/2'
'-x, y, -z+1/2'
'x+1/2, y+1/2, z+1/2'
'-x+1/2, -y+1/2, z+1/2'
'x+1/2, -y+1/2, -z+1'
'-x+1/2, y+1/2, -z+1'
'-x, -y, -z'
'x, y, -z'
'-x, y, z-1/2'
'x, -y, z-1/2'
'-x+1/2, -y+1/2, -z+1/2'
'x+1/2, y+1/2, -z+1/2'
'-x+1/2, y+1/2, z'
'x+1/2, -y+1/2, z'

loop_
_atom_site_label
_atom_site_type_symbol
_atom_site_fract_x
_atom_site_fract_y
_atom_site_fract_z
_atom_site_U_iso_or_equiv
_atom_site_adp_type
_atom_site_occupancy
_atom_site_symmetry_multiplicity
_atom_site_calc_flag
_atom_site_refinement_flags
C1 C 0.02273(14) 0.2202(3) 0.4022(2) 0.0455(16) Uani 1 1 d .
C2 C -0.00459(14) 0.2389(3) 0.4210(2) 0.0491(17) Uani 1 1 d .
H2A H -0.0053 0.2713 0.4442 0.059 Uiso 1 1 calc R
C3 C -0.03098(15) 0.2095(4) 0.4053(2) 0.0560(19) Uani 1 1 d .
C4 C -0.02907(16) 0.1632(4) 0.3691(2) 0.065(2) Uani 1 1 d .
H4A H -0.0466 0.1454 0.3569 0.078 Uiso 1 1 calc R
C5 C -0.00197(15) 0.1431(3) 0.3510(2) 0.0488(17) Uani 1 1 d .
C6 C 0.02374(14) 0.1719(3) 0.3672(2) 0.0478(17) Uani 1 1 d .
H6A H 0.0421 0.1591 0.3548 0.057 Uiso 1 1 calc R
C7 C 0.05112(15) 0.2487(3) 0.4221(2) 0.0478(17) Uani 1 1 d .
C8 C -0.05906(17) 0.2263(5) 0.4278(3) 0.079(3) Uani 1 1 d .
C9 C -0.00141(16) 0.0927(3) 0.3129(2) 0.0453(16) Uani 1 1 d .
C10 C 0.16920(12) 0.5004(3) 0.3517(2) 0.0372(14) Uani 1 1 d .
C11 C 0.16069(13) 0.5633(3) 0.3701(2) 0.0426(15) Uani 1 1 d .
H11A H 0.1691 0.6028 0.3584 0.051 Uiso 1 1 calc R
C12 C 0.13982(13) 0.5674(3) 0.4056(2) 0.0367(14) Uani 1 1 d .
C13 C 0.12728(14) 0.5091(3) 0.4223(2) 0.0419(16) Uani 1 1 d .
H13A H 0.1130 0.5113 0.4455 0.050 Uiso 1 1 calc R
C14 C 0.13592(13) 0.4458(3) 0.4043(2) 0.0393(15) Uani 1 1 d .
C15 C 0.15716(13) 0.4422(3) 0.3693(2) 0.0435(16) Uani 1 1 d .
H15A H 0.1631 0.4003 0.3578 0.052 Uiso 1 1 calc R
C16 C 0.19186(13) 0.4971(3) 0.3137(2) 0.0407(15) Uani 1 1 d .
C17 C 0.13091(15) 0.6342(3) 0.4260(2) 0.0431(15) Uani 1 1 d .
C18 C 0.12196(14) 0.3823(3) 0.4251(2) 0.0429(15) Uani 1 1 d .
C19 C 0.33360(13) 0.5401(3) 0.0991(2) 0.0386(14) Uani 1 1 d .
C20 C 0.31068(13) 0.5487(3) 0.1307(2) 0.0375(14) Uani 1 1 d .
H20A H 0.3040 0.5922 0.1376 0.045 Uiso 1 1 calc R
C21 C 0.29765(14) 0.4936(3) 0.1520(2) 0.0397(14) Uani 1 1 d .
C22 C 0.30893(15) 0.4292(3) 0.1424(2) 0.0526(18) Uani 1 1 d .
H22A H 0.3008 0.3920 0.1575 0.063 Uiso 1 1 calc R
C23 C 0.33143(15) 0.4194(3) 0.1116(3) 0.0546(19) Uani 1 1 d .
C24 C 0.34357(14) 0.4744(3) 0.0888(2) 0.0478(17) Uani 1 1 d .
H24A H 0.3584 0.4679 0.0666 0.057 Uiso 1 1 calc R
C25 C 0.34885(13) 0.5989(3) 0.0762(2) 0.0376(14) Uani 1 1 d .
C26 C 0.27368(13) 0.5022(3) 0.1871(2) 0.0383(14) Uani 1 1 d .
C27 C 0.3447(2) 0.3495(4) 0.1033(4) 0.088(3) Uani 1 1 d .
C28 C 0.21441(15) 0.7181(3) 0.2440(3) 0.057(2) Uani 1 1 d .
C29 C 0.2112(2) 0.7270(5) 0.1910(3) 0.109(4) Uani 1 1 d .
H29A H 0.2225 0.6925 0.1755 0.163 Uiso 1 1 calc R
H29B H 0.2185 0.7708 0.1822 0.163 Uiso 1 1 calc R
H29C H 0.1904 0.7231 0.1826 0.163 Uiso 1 1 calc R
C30 C 0.1835(2) 0.8212(4) 0.2560(4) 0.121(4) Uani 1 1 d .
H30A H 0.1827 0.8221 0.2229 0.182 Uiso 1 1 calc R
H30B H 0.1932 0.8615 0.2670 0.182 Uiso 1 1 calc R
H30C H 0.1634 0.8191 0.2680 0.182 Uiso 1 1 calc R
C31 C 0.2048(3) 0.7507(6) 0.3229(4) 0.148(5) Uani 1 1 d .
H31A H 0.2162 0.7102 0.3286 0.221 Uiso 1 1 calc R
H31B H 0.1856 0.7470 0.3374 0.221 Uiso 1 1 calc R
H31C H 0.2153 0.7890 0.3353 0.221 Uiso 1 1 calc R
N1 N 0.20080(15) 0.7599(3) 0.2716(3) 0.076(2) Uani 1 1 d .
O1 O 0.07594(11) 0.2233(2) 0.40709(18) 0.0692(15) Uani 1 1 d .
O2 O 0.04886(10) 0.2941(2) 0.45054(16) 0.0572(13) Uani 1 1 d .
O1W O 0.07786(19) 0.0000 0.2500 0.084(2) Uiso 1 2 d S
O3 O -0.06070(9) 0.2737(2) 0.45316(15) 0.0531(12) Uani 1 1 d .
O2W O 0.04728(14) 0.4247(3) 0.5000 0.0584(18) Uiso 1 2 d S
O4 O -0.0768(2) 0.1705(5) 0.4346(3) 0.059(3) Uani 0.50 1 d P
O4A O -0.08641(17) 0.2094(4) 0.4038(3) 0.042(2) Uani 0.50 1 d P
O5 O 0.02385(11) 0.0750(2) 0.29780(16) 0.0607(13) Uani 1 1 d .
O4W O 0.4301(2) 0.5843(6) 0.0000 0.130(4) Uiso 1 2 d S
O6 O -0.02563(12) 0.0694(2) 0.29940(16) 0.0616(13) Uani 1 1 d .
O5W O 0.30843(19) 0.7536(5) 0.0000 0.099(3) Uani 1 2 d S
O7 O 0.20067(9) 0.4399(2) 0.30067(15) 0.0500(11) Uani 1 1 d .
O8 O 0.20131(9) 0.5526(2) 0.29738(15) 0.0484(11) Uani 1 1 d .
O9 O 0.14564(14) 0.6845(2) 0.4145(2) 0.090(2) Uani 1 1 d .
O10 O 0.11018(11) 0.6346(2) 0.45265(16) 0.0579(13) Uani 1 1 d .
O11 O 0.10121(10) 0.3897(2) 0.45106(17) 0.0599(13) Uani 1 1 d .
O12 O 0.13294(10) 0.3261(2) 0.41252(17) 0.0615(14) Uani 1 1 d .
O13 O 0.36916(10) 0.5870(2) 0.05005(16) 0.0568(13) Uani 1 1 d .
O14 O 0.34161(15) 0.6567(2) 0.0878(2) 0.120(3) Uani 1 1 d .
O15 O 0.26402(9) 0.5611(2) 0.19546(15) 0.0462(11) Uani 1 1 d .
O16 O 0.26453(9) 0.4483(2) 0.20659(16) 0.0505(12) Uani 1 1 d .
O17 O 0.36281(11) 0.3413(2) 0.07254(18) 0.0655(14) Uani 1 1 d .
O18 O 0.3439(3) 0.3074(5) 0.1374(4) 0.095(4) Uani 0.60 1 d P
O18A O 0.3226(5) 0.2999(8) 0.1068(9) 0.130(8) Uani 0.40 1 d P
O19 O 0.23120(10) 0.6727(2) 0.25790(16) 0.0513(12) Uani 1 1 d .
O20 O 0.1045(2) 0.2520(4) 0.5000 0.090(3) Uani 1 2 d S
O21 O 0.37822(11) 0.7232(2) 0.0000 0.0341(13) Uani 1 2 d S
Zn1 Zn 0.232459(13) 0.57504(3) 0.24689(2) 0.02701(17) Uani 1 1 d .
Zn2 Zn 0.03293(2) 0.0000 0.2500 0.0336(2) Uani 1 2 d S
Zn3 Zn 0.406803(19) 0.79874(4) 0.0000 0.0273(2) Uani 1 2 d S
Zn4 Zn 0.07562(2) 0.33917(4) 0.5000 0.0331(2) Uani 1 2 d S
Zn5 Zn 0.115360(18) 0.24185(3) 0.43474(3) 0.0515(2) Uani 1 1 d .
Zn6 Zn 0.39565(2) 0.63657(5) 0.0000 0.0826(5) Uani 1 2 d S
Zn7 Zn 0.37296(3) 0.72587(6) -0.07062(5) 0.0310(3) Uani 0.50 1 d P
Zn7A Zn 0.34519(3) 0.73588(6) -0.03863(5) 0.0376(4) Uani 0.50 1 d P

loop_
_atom_site_aniso_label
_atom_site_aniso_U_11
_atom_site_aniso_U_22
_atom_site_aniso_U_33
_atom_site_aniso_U_23
_atom_site_aniso_U_13
_atom_site_aniso_U_12
C1 0.044(4) 0.043(4) 0.049(4) -0.016(3) 0.007(3) -0.009(3)
C2 0.050(4) 0.040(4) 0.057(4) -0.022(3) 0.015(3) -0.011(3)
C3 0.049(4) 0.058(5) 0.061(5) -0.030(4) 0.019(3) -0.015(3)
C4 0.059(5) 0.066(5) 0.070(5) -0.036(4) 0.019(4) -0.025(4)
C5 0.054(4) 0.047(4) 0.045(4) -0.017(3) 0.016(3) -0.016(3)
C6 0.048(4) 0.044(4) 0.051(4) -0.016(3) 0.015(3) -0.006(3)
C7 0.047(4) 0.046(4) 0.050(4) -0.019(3) 0.009(3) -0.005(3)
C8 0.058(5) 0.097(7) 0.081(6) -0.048(5) 0.023(4) -0.029(5)
C9 0.063(4) 0.032(3) 0.041(4) -0.009(3) 0.015(3) -0.011(3)
C10 0.034(3) 0.026(3) 0.051(4) -0.003(3) 0.012(3) 0.002(3)
C11 0.046(4) 0.034(3) 0.048(4) -0.002(3) 0.006(3) -0.009(3)
C12 0.052(4) 0.019(3) 0.040(3) -0.004(3) 0.010(3) 0.001(3)
C13 0.045(4) 0.027(3) 0.054(4) -0.003(3) 0.021(3) 0.002(3)
C14 0.045(4) 0.022(3) 0.051(4) 0.000(3) 0.011(3) 0.002(2)
C15 0.041(3) 0.029(3) 0.060(4) -0.013(3) 0.016(3) 0.001(3)
C16 0.033(3) 0.046(4) 0.044(4) -0.005(3) 0.003(3) -0.003(3)
C17 0.055(4) 0.025(3) 0.050(4) -0.005(3) 0.013(3) 0.002(3)
C18 0.046(4) 0.027(3) 0.055(4) -0.006(3) 0.010(3) 0.002(3)
C19 0.042(3) 0.018(3) 0.057(4) 0.005(3) 0.007(3) 0.002(2)
C20 0.050(4) 0.011(3) 0.052(4) 0.003(3) 0.014(3) 0.002(2)
C21 0.048(4) 0.022(3) 0.049(4) -0.001(3) 0.009(3) 0.000(3)
C22 0.074(5) 0.020(3) 0.064(5) 0.012(3) 0.024(4) -0.002(3)
C23 0.058(4) 0.022(3) 0.084(5) 0.013(3) 0.033(4) -0.001(3)
C24 0.047(4) 0.038(4) 0.058(4) -0.005(3) 0.029(3) -0.004(3)
C25 0.040(3) 0.027(3) 0.046(4) 0.007(3) 0.017(3) 0.000(3)
C26 0.036(3) 0.037(4) 0.042(4) -0.001(3) 0.003(3) -0.002(3)
C27 0.101(7) 0.035(4) 0.128(8) 0.015(5) 0.057(6) 0.012(4)
C28 0.046(4) 0.034(4) 0.092(6) -0.009(4) 0.002(4) -0.007(3)
C29 0.135(9) 0.073(7) 0.120(9) 0.021(6) -0.040(7) 0.014(6)
C30 0.100(8) 0.051(6) 0.214(13) -0.010(7) -0.005(8) 0.031(5)
C31 0.190(14) 0.122(11) 0.130(11) -0.020(9) 0.026(10) 0.002(9)
N1 0.063(4) 0.051(4) 0.114(6) -0.015(4) 0.006(4) 0.014(3)
O1 0.060(3) 0.061(3) 0.087(4) -0.031(3) 0.009(3) -0.008(3)
O2 0.053(3) 0.050(3) 0.069(3) -0.024(3) -0.006(2) 0.004(2)
O3 0.045(3) 0.065(3) 0.050(3) -0.020(2) 0.012(2) -0.006(2)
O4 0.059(6) 0.057(6) 0.062(6) -0.024(5) 0.014(5) -0.016(5)
O4A 0.034(5) 0.038(5) 0.054(6) -0.005(4) -0.005(4) -0.001(4)
O5 0.077(3) 0.045(3) 0.060(3) -0.026(2) 0.018(3) -0.014(2)
O6 0.080(4) 0.047(3) 0.058(3) -0.020(2) 0.010(3) -0.015(3)
O5W 0.082(6) 0.119(8) 0.097(7) 0.000 0.000 0.009(5)
O7 0.046(3) 0.031(2) 0.073(3) -0.009(2) 0.018(2) 0.0039(19)
O8 0.052(3) 0.034(2) 0.059(3) 0.000(2) 0.018(2) -0.004(2)
O9 0.137(5) 0.021(3) 0.112(4) -0.003(3) 0.078(4) -0.006(3)
O10 0.072(3) 0.030(2) 0.071(3) -0.017(2) 0.022(3) -0.004(2)
O11 0.070(3) 0.026(2) 0.084(4) 0.006(2) 0.034(3) 0.000(2)
O12 0.071(3) 0.024(2) 0.089(4) -0.003(2) 0.037(3) -0.005(2)
O13 0.059(3) 0.028(2) 0.083(4) 0.002(2) 0.025(3) -0.007(2)
O14 0.161(6) 0.023(3) 0.177(6) 0.002(3) 0.121(5) 0.000(3)
O15 0.049(3) 0.031(2) 0.059(3) 0.000(2) 0.022(2) 0.0041(19)
O16 0.053(3) 0.030(2) 0.068(3) 0.005(2) 0.022(2) -0.0043(19)
O17 0.068(3) 0.033(3) 0.096(4) -0.012(3) 0.027(3) 0.004(2)
O18 0.149(12) 0.033(5) 0.102(9) 0.024(6) 0.053(8) 0.019(6)
O18A 0.17(2) 0.044(10) 0.18(2) 0.005(13) 0.081(16) -0.014(12)
O19 0.059(3) 0.020(2) 0.075(3) -0.003(2) -0.016(2) 0.006(2)
O20 0.135(8) 0.075(5) 0.061(5) 0.000 0.000 0.073(5)
O21 0.035(3) 0.021(3) 0.047(3) 0.000 0.000 -0.002(2)
Zn1 0.0241(3) 0.0124(3) 0.0446(4) -0.0006(3) -0.0025(3) 0.0009(2)
Zn2 0.0588(6) 0.0184(5) 0.0236(5) 0.0016(4) 0.000 0.000
Zn3 0.0293(5) 0.0115(4) 0.0409(5) 0.000 0.000 0.0001(3)
Zn4 0.0442(6) 0.0133(4) 0.0419(6) 0.000 0.000 -0.0028(4)
Zn5 0.0545(5) 0.0199(4) 0.0799(6) -0.0048(4) 0.0147(4) 0.0021(3)
Zn6 0.0306(6) 0.0165(5) 0.2008(17) 0.000 0.000 -0.0012(4)
Zn7 0.0358(7) 0.0140(6) 0.0431(8) -0.0020(6) -0.0094(6) -0.0020(5)
Zn7A 0.0391(8) 0.0137(6) 0.0601(9) -0.0031(6) -0.0129(7) -0.0013(5)

loop_
_atom_type_symbol
_atom_type_description
_atom_type_scat_dispersion_real
_atom_type_scat_dispersion_imag
_atom_type_scat_source
C C 0.0033 0.0016 'International Tables Vol C Tables 4.2.6.8 and 6.1.1.4'
H H 0.0000 0.0000 'International Tables Vol C Tables 4.2.6.8 and 6.1.1.4'
N N 0.0061 0.0033 'International Tables Vol C Tables 4.2.6.8 and 6.1.1.4'
O O 0.0106 0.0060 'International Tables Vol C Tables 4.2.6.8 and 6.1.1.4'
Zn Zn 0.2839 1.4301 'International Tables Vol C Tables 4.2.6.8 and 6.1.1.4'

loop_
_geom_angle_atom_site_label_1
_geom_angle_atom_site_label_2
_geom_angle_atom_site_label_3
_geom_angle
_geom_angle_site_symmetry_1
_geom_angle_site_symmetry_3
C2 C1 C6 119.8(6) . .
C2 C1 C7 119.4(5) . .
C6 C1 C7 120.6(6) . .
C1 C2 C3 120.3(6) . .
C2 C3 C4 118.0(6) . .
C2 C3 C8 119.2(6) . .
C4 C3 C8 122.8(6) . .
C5 C4 C3 122.1(6) . .
C6 C5 C4 119.1(6) . .
C6 C5 C9 121.4(6) . .
C4 C5 C9 119.5(6) . .
C5 C6 C1 120.6(6) . .
O2 C7 O1 125.7(6) . .
O2 C7 C1 117.7(6) . .
O1 C7 C1 116.6(5) . .
O3 C8 O4 120.4(7) . .
O3 C8 O4A 115.3(8) . .
O4 C8 O4A 52.9(6) . .
O3 C8 C3 120.7(7) . .
O4 C8 C3 112.3(8) . .
O4A C8 C3 117.4(7) . .
O6 C9 O5 124.7(6) . .
O6 C9 C5 117.9(6) . .
O5 C9 C5 117.3(6) . .
C15 C10 C11 119.7(5) . .
C15 C10 C16 120.3(5) . .
C11 C10 C16 120.0(5) . .
C12 C11 C10 121.0(5) . .
C13 C12 C11 119.1(5) . .
C13 C12 C17 119.5(5) . .
C11 C12 C17 121.4(5) . .
C12 C13 C14 120.3(5) . .
C15 C14 C13 120.1(5) . .
C15 C14 C18 121.8(5) . .
C13 C14 C18 118.1(5) . .
C10 C15 C14 119.8(5) . .
O7 C16 O8 124.2(6) . .
O7 C16 C10 118.2(5) . .
O8 C16 C10 117.6(5) . .
O10 C17 O9 125.2(6) . .
O10 C17 C12 117.5(5) . .
O9 C17 C12 117.3(6) . .
O11 C18 O12 125.8(6) . .
O11 C18 C14 117.7(5) . .
O12 C18 C14 116.5(5) . .
C20 C19 C24 119.4(5) . .
C20 C19 C25 122.2(5) . .
C24 C19 C25 118.4(5) . .
C21 C20 C19 120.7(5) . .
C20 C21 C22 118.4(5) . .
C20 C21 C26 121.4(5) . .
C22 C21 C26 120.1(5) . .
C23 C22 C21 121.9(6) . .
C22 C23 C24 119.5(6) . .
C22 C23 C27 121.4(6) . .
C24 C23 C27 118.9(6) . .
C23 C24 C19 119.9(5) . .
O13 C25 O14 123.3(6) . .
O13 C25 C19 118.0(5) . .
O14 C25 C19 118.4(5) . .
O15 C26 O16 125.1(5) . .
O15 C26 C21 118.9(5) . .
O16 C26 C21 116.1(5) . .
O17 C27 O18 119.9(9) . .
O17 C27 O18A 115.6(11) . .
O18 C27 O18A 58.2(10) . .
O17 C27 C23 119.7(7) . .
O18 C27 C23 116.7(8) . .
O18A C27 C23 110.4(10) . .
O19 C28 N1 122.9(8) . .
O19 C28 C29 117.4(7) . .
N1 C28 C29 119.6(8) . .
C28 N1 C30 124.3(8) . .
C28 N1 C31 118.3(8) . .
C30 N1 C31 117.1(8) . .
C7 O1 Zn5 123.8(4) . .
C7 O2 Zn4 137.4(4) . .
C8 O3 Zn3 129.9(5) . 5_445
O4A O4 C8 66.6(7) . .
O4A O4 Zn6 124.6(7) . 5_445
C8 O4 Zn6 130.2(6) . 5_445
O4 O4A C8 60.5(6) . .
O4 O4A Zn7 98.5(7) . 5_445
C8 O4A Zn7 123.7(6) . 5_445
C9 O5 Zn2 127.4(4) . .
C9 O6 Zn2 128.3(4) . 2
Zn7A O5W Zn7A 67.5(3) 10 .
C16 O7 Zn1 124.3(4) . 3_565
C16 O8 Zn1 132.4(4) . .
C17 O9 Zn7 115.5(4) . 6_565
C17 O9 Zn7A 121.7(4) . 6_565
Zn7 O9 Zn7A 44.43(11) 6_565 6_565
C17 O10 Zn3 135.9(4) . 13_565
C18 O11 Zn4 142.6(4) . .
C18 O12 Zn5 119.7(4) . .
C25 O13 Zn6 139.8(4) . .
C25 O14 Zn7 112.2(4) . 10
C25 O14 Zn7A 118.6(5) . 10
Zn7 O14 Zn7A 44.25(11) 10 10
C26 O15 Zn1 119.6(4) . .
C26 O16 Zn1 135.6(4) . 3_565
C27 O17 Zn5 122.1(5) . 13
C27 O18 O18A 64.8(10) . .
O18 O18A C27 57.0(11) . .
C28 O19 Zn1 132.8(4) . .
Zn5 O20 Zn5 149.1(4) 10_556 .
Zn5 O20 Zn4 103.25(19) 10_556 .
Zn5 O20 Zn4 103.25(19) . .
Zn7A O21 Zn7A 73.7(2) . 10
Zn7A O21 Zn6 116.7(2) . .
Zn7A O21 Zn6 116.7(2) 10 .
Zn7A O21 Zn3 114.3(2) . .
Zn7A O21 Zn3 114.3(2) 10 .
Zn6 O21 Zn3 115.0(3) . .
Zn7A O21 Zn7 120.2(2) . 10
Zn7A O21 Zn7 46.46(7) 10 10
Zn6 O21 Zn7 94.04(14) . 10
Zn3 O21 Zn7 93.12(14) . 10
Zn7A O21 Zn7 46.46(7) . .
Zn7A O21 Zn7 120.2(2) 10 .
Zn6 O21 Zn7 94.04(14) . .
Zn3 O21 Zn7 93.12(14) . .
Zn7 O21 Zn7 166.6(3) 10 .
O19 Zn1 O7 103.77(17) . 3_565
O19 Zn1 O16 97.78(17) . 3_565
O7 Zn1 O16 158.34(17) 3_565 3_565
O19 Zn1 O8 94.37(18) . .
O7 Zn1 O8 88.89(19) 3_565 .
O16 Zn1 O8 87.35(19) 3_565 .
O19 Zn1 O15 105.60(18) . .
O7 Zn1 O15 88.02(18) 3_565 .
O16 Zn1 O15 88.25(19) 3_565 .
O8 Zn1 O15 159.96(16) . .
O19 Zn1 Zn1 166.99(14) . 3_565
O7 Zn1 Zn1 83.95(12) 3_565 3_565
O16 Zn1 Zn1 74.47(12) 3_565 3_565
O8 Zn1 Zn1 75.10(11) . 3_565
O15 Zn1 Zn1 84.89(11) . 3_565
O1W Zn2 O6 99.34(15) . 2
O1W Zn2 O6 99.34(15) . 4
O6 Zn2 O6 161.3(3) 2 4
O1W Zn2 O5 101.31(14) . .
O6 Zn2 O5 88.7(2) 2 .
O6 Zn2 O5 87.7(2) 4 .
O1W Zn2 O5 101.31(14) . 3
O6 Zn2 O5 87.7(2) 2 3
O6 Zn2 O5 88.7(2) 4 3
O5 Zn2 O5 157.4(3) . 3
O1W Zn2 Zn2 180.0 . 2
O6 Zn2 Zn2 80.66(15) 2 2
O6 Zn2 Zn2 80.66(15) 4 2
O5 Zn2 Zn2 78.69(14) . 2
O5 Zn2 Zn2 78.69(14) 3 2
O21 Zn3 O10 104.33(17) . 13_565
O21 Zn3 O10 104.33(17) . 6_564
O10 Zn3 O10 84.3(3) 13_565 6_564
O21 Zn3 O3 106.11(17) . 14
O10 Zn3 O3 88.4(2) 13_565 14
O10 Zn3 O3 149.56(19) 6_564 14
O21 Zn3 O3 106.11(17) . 5_554
O10 Zn3 O3 149.56(19) 13_565 5_554
O10 Zn3 O3 88.4(2) 6_564 5_554
O3 Zn3 O3 83.2(3) 14 5_554
O21 Zn3 Zn7 44.81(3) . .
O10 Zn3 Zn7 126.52(14) 13_565 .
O10 Zn3 Zn7 69.78(13) 6_564 .
O3 Zn3 Zn7 135.45(14) 14 .
O3 Zn3 Zn7 77.42(13) 5_554 .
O21 Zn3 Zn7 44.81(3) . 10
O10 Zn3 Zn7 69.78(13) 13_565 10
O10 Zn3 Zn7 126.52(14) 6_564 10
O3 Zn3 Zn7 77.42(13) 14 10
O3 Zn3 Zn7 135.45(14) 5_554 10
Zn7 Zn3 Zn7 89.01(6) . 10
O2 Zn4 O2 87.9(3) 10_556 .
O2 Zn4 O11 92.81(19) 10_556 10_556
O2 Zn4 O11 176.66(18) . 10_556
O2 Zn4 O11 176.66(18) 10_556 .
O2 Zn4 O11 92.81(19) . .
O11 Zn4 O11 86.3(3) 10_556 .
O2 Zn4 O2W 89.85(18) 10_556 .
O2 Zn4 O2W 89.85(18) . .
O11 Zn4 O2W 86.89(17) 10_556 .
O11 Zn4 O2W 86.89(17) . .
O2 Zn4 O20 90.2(2) 10_556 .
O2 Zn4 O20 90.2(2) . .
O11 Zn4 O20 93.1(2) 10_556 .
O11 Zn4 O20 93.1(2) . .
O2W Zn4 O20 180.0(3) . .
O17 Zn5 O12 119.2(2) 13 .
O17 Zn5 O20 108.5(2) 13 .
O12 Zn5 O20 109.4(3) . .
O17 Zn5 O1 104.4(2) 13 .
O12 Zn5 O1 112.6(2) . .
O20 Zn5 O1 101.1(3) . .
O4W Zn6 O21 148.3(4) . .
O4W Zn6 O13 101.9(3) . .
O21 Zn6 O13 100.91(16) . .
O4W Zn6 O13 101.9(3) . 10
O21 Zn6 O13 100.91(16) . 10
O13 Zn6 O13 86.9(3) . 10
O4W Zn6 O4 74.0(3) . 14
O21 Zn6 O4 87.6(3) . 14
O13 Zn6 O4 82.6(3) . 14
O13 Zn6 O4 167.5(2) 10 14
O4W Zn6 O4 74.0(3) . 5_554
O21 Zn6 O4 87.6(3) . 5_554
O13 Zn6 O4 167.5(2) . 5_554
O13 Zn6 O4 82.6(3) 10 5_554
O4 Zn6 O4 107.1(5) 14 5_554
O4W Zn6 Zn7 129.15(14) . 10
O21 Zn6 Zn7 45.50(3) . 10
O13 Zn6 Zn7 66.30(12) . 10
O13 Zn6 Zn7 125.05(14) 10 10
O4 Zn6 Zn7 55.9(3) 14 10
O4 Zn6 Zn7 125.5(2) 5_554 10
O4W Zn6 Zn7 129.15(14) . .
O21 Zn6 Zn7 45.50(3) . .
O13 Zn6 Zn7 125.05(14) . .
O13 Zn6 Zn7 66.30(12) 10 .
O4 Zn6 Zn7 125.5(2) 14 .
O4 Zn6 Zn7 55.9(3) 5_554 .
Zn7 Zn6 Zn7 90.49(6) 10 .
Zn7A Zn7 O4A 165.4(3) . 5_554
Zn7A Zn7 O9 71.8(2) . 6_564
O4A Zn7 O9 116.3(3) 5_554 6_564
Zn7A Zn7 O14 71.4(2) . 10
O4A Zn7 O14 115.5(3) 5_554 10
O9 Zn7 O14 104.9(2) 6_564 10
Zn7A Zn7 O21 60.18(15) . .
O4A Zn7 O21 105.2(3) 5_554 .
O9 Zn7 O21 106.5(2) 6_564 .
O14 Zn7 O21 107.8(3) 10 .
Zn7A Zn7 Zn6 86.18(7) . .
O4A Zn7 Zn6 81.1(3) 5_554 .
O9 Zn7 Zn6 146.95(17) 6_564 .
O14 Zn7 Zn6 90.32(16) 10 .
O21 Zn7 Zn6 40.46(14) . .
Zn7A Zn7 Zn3 86.04(7) . .
O4A Zn7 Zn3 82.6(2) 5_554 .
O9 Zn7 Zn3 86.02(14) 6_564 .
O14 Zn7 Zn3 149.8(2) 10 .
O21 Zn7 Zn3 42.07(14) . .
Zn6 Zn7 Zn3 67.73(4) . .
Zn7 Zn7A O21 73.36(12) . .
Zn7 Zn7A O5W 176.3(2) . .
O21 Zn7A O5W 109.35(18) . .
Zn7 Zn7A O9 63.80(19) . 6_564
O21 Zn7A O9 109.4(2) . 6_564
O5W Zn7A O9 112.7(3) . 6_564
Zn7 Zn7A O14 64.3(2) . 10
O21 Zn7A O14 111.3(2) . 10
O5W Zn7A O14 116.1(3) . 10
O9 Zn7A O14 97.4(2) 6_564 10
Zn7 Zn7A Zn7A 126.49(7) . 10
O21 Zn7A Zn7A 53.14(11) . 10
O5W Zn7A Zn7A 56.24(14) . 10
O9 Zn7A Zn7A 129.94(14) 6_564 10
O14 Zn7A Zn7A 132.24(17) 10 10

loop_
_geom_bond_atom_site_label_1
_geom_bond_atom_site_label_2
_geom_bond_distance
_geom_bond_site_symmetry_2
C1 C2 1.386(8) .
C1 C6 1.392(8) .
C1 C7 1.502(8) .
C2 C3 1.390(9) .
C3 C4 1.392(8) .
C3 C8 1.452(10) .
C4 C5 1.377(9) .
C5 C6 1.364(8) .
C5 C9 1.488(8) .
C7 O2 1.222(7) .
C7 O1 1.292(7) .
C8 O3 1.193(8) .
C8 O4 1.368(11) .
C8 O4A 1.444(11) .
C9 O6 1.238(7) .
C9 O5 1.258(7) .
C10 C15 1.365(8) .
C10 C11 1.403(8) .
C10 C16 1.499(8) .
C11 C12 1.390(8) .
C12 C13 1.367(7) .
C12 C17 1.498(7) .
C13 C14 1.407(7) .
C14 C15 1.392(8) .
C14 C18 1.523(8) .
C16 O7 1.253(7) .
C16 O8 1.264(7) .
C17 O10 1.207(7) .
C17 O9 1.234(7) .
C18 O11 1.202(7) .
C18 O12 1.267(7) .
C19 C20 1.383(8) .
C19 C24 1.402(8) .
C19 C25 1.501(7) .
C20 C21 1.380(7) .
C21 C22 1.394(8) .
C21 C26 1.486(8) .
C22 C23 1.359(8) .
C23 C24 1.381(8) .
C23 C27 1.521(9) .
C25 O13 1.205(6) .
C25 O14 1.232(7) .
C26 O15 1.262(7) .
C26 O16 1.273(7) .
C27 O17 1.214(9) .
C27 O18 1.293(12) .
C27 O18A 1.39(2) .
C28 O19 1.235(8) .
C28 N1 1.300(9) .
C28 C29 1.556(11) .
C30 N1 1.506(10) .
C31 N1 1.510(13) .
O1 Zn5 1.968(5) .
O2 Zn4 2.068(4) .
O1W Zn2 2.005(8) .
O3 Zn3 2.048(4) 5_445
O2W Zn4 2.109(6) .
O4 O4A 1.254(12) .
O4 Zn6 2.358(9) 5_445
O4A Zn7 1.986(8) 5_445
O5 Zn2 2.068(4) .
O4W Zn6 1.850(11) .
O6 Zn2 2.008(4) 2
O5W Zn7A 2.017(7) 10
O5W Zn7A 2.017(7) .
O7 Zn1 2.001(4) 3_565
O8 Zn1 2.068(4) .
O9 Zn7 2.001(5) 6_565
O9 Zn7A 2.118(5) 6_565
O10 Zn3 2.047(4) 13_565
O11 Zn4 2.077(4) .
O12 Zn5 1.948(4) .
O13 Zn6 2.113(4) .
O14 Zn7 2.016(5) 10
O14 Zn7A 2.121(6) 10
O15 Zn1 2.071(4) .
O16 Zn1 2.020(4) 3_565
O17 Zn5 1.920(4) 13
O18 O18A 1.31(2) .
O19 Zn1 1.954(4) .
O20 Zn5 1.965(2) 10_556
O20 Zn5 1.965(2) .
O20 Zn4 2.150(6) .
O21 Zn7A 1.869(4) .
O21 Zn7A 1.869(4) 10
O21 Zn6 1.878(5) .
O21 Zn3 1.962(5) .
O21 Zn7 2.0635(15) 10
O21 Zn7 2.0635(15) .
Zn1 O7 2.001(4) 3_565
Zn1 O16 2.020(4) 3_565
Zn1 Zn1 2.9662(11) 3_565
Zn2 O6 2.008(4) 2
Zn2 O6 2.008(4) 4
Zn2 O5 2.068(4) 3
Zn2 Zn2 2.939(2) 2
Zn3 O10 2.047(4) 13_565
Zn3 O10 2.047(4) 6_564
Zn3 O3 2.048(4) 14
Zn3 O3 2.048(4) 5_554
Zn3 Zn7 2.9236(14) .
Zn3 Zn7 2.9236(14) 10
Zn4 O2 2.068(4) 10_556
Zn4 O11 2.077(4) 10_556
Zn5 O17 1.920(4) 13
Zn6 O13 2.113(4) 10
Zn6 O4 2.358(9) 14
Zn6 O4 2.358(9) 5_554
Zn6 Zn7 2.8860(14) 10
Zn6 Zn7 2.8860(14) .
Zn7 Zn7A 1.561(2) .
Zn7 O4A 1.986(8) 5_554
Zn7 O9 2.001(5) 6_564
Zn7 O14 2.016(5) 10
Zn7A O9 2.118(5) 6_564
Zn7A O14 2.121(6) 10
Zn7A Zn7A 2.242(3) 10

loop_
_geom_torsion_atom_site_label_1
_geom_torsion_atom_site_label_2
_geom_torsion_atom_site_label_3
_geom_torsion_atom_site_label_4
_geom_torsion
_geom_torsion_site_symmetry_1
_geom_torsion_site_symmetry_4
C6 C1 C2 C3 0.3(11) . .
C7 C1 C2 C3 -175.4(7) . .
C1 C2 C3 C4 -2.6(11) . .
C1 C2 C3 C8 175.6(7) . .
C2 C3 C4 C5 4.3(12) . .
C8 C3 C4 C5 -173.8(8) . .
C3 C4 C5 C6 -3.5(12) . .
C3 C4 C5 C9 179.0(7) . .
C4 C5 C6 C1 1.0(11) . .
C9 C5 C6 C1 178.4(6) . .
C2 C1 C6 C5 0.5(10) . .
C7 C1 C6 C5 176.2(6) . .
C2 C1 C7 O2 -9.1(10) . .
C6 C1 C7 O2 175.2(6) . .
C2 C1 C7 O1 171.8(6) . .
C6 C1 C7 O1 -3.9(10) . .
C2 C3 C8 O3 14.4(14) . .
C4 C3 C8 O3 -167.5(8) . .
C2 C3 C8 O4 -137.1(9) . .
C4 C3 C8 O4 40.9(13) . .
C2 C3 C8 O4A 164.4(8) . .
C4 C3 C8 O4A -17.6(13) . .
C6 C5 C9 O6 -179.0(7) . .
C4 C5 C9 O6 -1.6(10) . .
C6 C5 C9 O5 3.6(10) . .
C4 C5 C9 O5 -179.0(7) . .
C15 C10 C11 C12 -0.9(10) . .
C16 C10 C11 C12 -179.7(5) . .
C10 C11 C12 C13 -0.7(9) . .
C10 C11 C12 C17 179.1(6) . .
C11 C12 C13 C14 1.3(10) . .
C17 C12 C13 C14 -178.5(6) . .
C12 C13 C14 C15 -0.4(10) . .
C12 C13 C14 C18 178.1(6) . .
C11 C10 C15 C14 1.8(10) . .
C16 C10 C15 C14 -179.4(6) . .
C13 C14 C15 C10 -1.2(10) . .
C18 C14 C15 C10 -179.7(6) . .
C15 C10 C16 O7 -4.5(9) . .
C11 C10 C16 O7 174.4(6) . .
C15 C10 C16 O8 177.0(6) . .
C11 C10 C16 O8 -4.2(9) . .
C13 C12 C17 O10 -8.9(10) . .
C11 C12 C17 O10 171.3(6) . .
C13 C12 C17 O9 170.3(7) . .
C11 C12 C17 O9 -9.5(10) . .
C15 C14 C18 O11 -171.0(6) . .
C13 C14 C18 O11 10.5(9) . .
C15 C14 C18 O12 7.4(9) . .
C13 C14 C18 O12 -171.1(6) . .
C24 C19 C20 C21 0.1(9) . .
C25 C19 C20 C21 -178.4(6) . .
C19 C20 C21 C22 2.5(10) . .
C19 C20 C21 C26 178.0(6) . .
C20 C21 C22 C23 -2.5(11) . .
C26 C21 C22 C23 -178.0(7) . .
C21 C22 C23 C24 -0.2(11) . .
C21 C22 C23 C27 176.6(8) . .
C22 C23 C24 C19 2.9(11) . .
C27 C23 C24 C19 -174.0(7) . .
C20 C19 C24 C23 -2.9(10) . .
C25 C19 C24 C23 175.7(6) . .
C20 C19 C25 O13 178.0(6) . .
C24 C19 C25 O13 -0.4(9) . .
C20 C19 C25 O14 3.7(10) . .
C24 C19 C25 O14 -174.7(7) . .
C20 C21 C26 O15 4.0(9) . .
C22 C21 C26 O15 179.4(6) . .
C20 C21 C26 O16 -175.8(6) . .
C22 C21 C26 O16 -0.5(9) . .
C22 C23 C27 O17 173.1(8) . .
C24 C23 C27 O17 -10.0(14) . .
C22 C23 C27 O18 -28.6(15) . .
C24 C23 C27 O18 148.2(11) . .
C22 C23 C27 O18A 35.1(17) . .
C24 C23 C27 O18A -148.0(14) . .
O19 C28 N1 C30 171.6(7) . .
C29 C28 N1 C30 -4.9(12) . .
O19 C28 N1 C31 -2.4(12) . .
C29 C28 N1 C31 -179.0(9) . .
O2 C7 O1 Zn5 11.0(11) . .
C1 C7 O1 Zn5 -170.0(4) . .
O1 C7 O2 Zn4 -18.0(12) . .
C1 C7 O2 Zn4 163.0(5) . .
O4 C8 O3 Zn3 -16.0(14) . 5_445
O4A C8 O3 Zn3 44.2(12) . 5_445
C3 C8 O3 Zn3 -165.2(6) . 5_445
O3 C8 O4 O4A 100.2(10) . .
C3 C8 O4 O4A -108.2(9) . .
O3 C8 O4 Zn6 -16.2(16) . 5_445
O4A C8 O4 Zn6 -116.4(11) . 5_445
C3 C8 O4 Zn6 135.4(8) . 5_445
Zn6 O4 O4A C8 123.9(8) 5_445 .
C8 O4 O4A Zn7 -124.0(6) . 5_445
Zn6 O4 O4A Zn7 -0.2(8) 5_445 5_445
O3 C8 O4A O4 -110.1(9) . .
C3 C8 O4A O4 98.3(10) . .
O3 C8 O4A Zn7 -30.1(12) . 5_445
O4 C8 O4A Zn7 80.0(8) . 5_445
C3 C8 O4A Zn7 178.3(6) . 5_445
O6 C9 O5 Zn2 -3.6(10) . .
C5 C9 O5 Zn2 173.6(4) . .
O5 C9 O6 Zn2 -1.6(11) . 2
C5 C9 O6 Zn2 -178.8(4) . 2
O8 C16 O7 Zn1 2.2(9) . 3_565
C10 C16 O7 Zn1 -176.3(4) . 3_565
O7 C16 O8 Zn1 0.1(10) . .
C10 C16 O8 Zn1 178.5(4) . .
O10 C17 O9 Zn7 -15.8(10) . 6_565
C12 C17 O9 Zn7 165.2(5) . 6_565
O10 C17 O9 Zn7A 34.8(10) . 6_565
C12 C17 O9 Zn7A -144.3(5) . 6_565
O9 C17 O10 Zn3 -14.0(12) . 13_565
C12 C17 O10 Zn3 165.1(4) . 13_565
O12 C18 O11 Zn4 16.2(13) . .
C14 C18 O11 Zn4 -165.6(5) . .
O11 C18 O12 Zn5 1.3(10) . .
C14 C18 O12 Zn5 -176.9(4) . .
O14 C25 O13 Zn6 -17.9(12) . .
C19 C25 O13 Zn6 168.1(5) . .
O13 C25 O14 Zn7 -13.5(10) . 10
C19 C25 O14 Zn7 160.4(5) . 10
O13 C25 O14 Zn7A 35.2(10) . 10
C19 C25 O14 Zn7A -150.8(5) . 10
O16 C26 O15 Zn1 3.5(9) . .
C21 C26 O15 Zn1 -176.4(4) . .
O15 C26 O16 Zn1 3.6(10) . 3_565
C21 C26 O16 Zn1 -176.5(4) . 3_565
O18 C27 O17 Zn5 13.7(15) . 13
O18A C27 O17 Zn5 -52.8(17) . 13
C23 C27 O17 Zn5 171.3(6) . 13
O17 C27 O18 O18A -103.4(15) . .
C23 C27 O18 O18A 98.4(13) . .
O17 C27 O18A O18 110.6(13) . .
C23 C27 O18A O18 -109.5(12) . .
N1 C28 O19 Zn1 127.0(7) . .
C29 C28 O19 Zn1 -56.4(9) . .
C28 O19 Zn1 O7 5.7(7) . 3_565
C28 O19 Zn1 O16 -172.2(7) . 3_565
C28 O19 Zn1 O8 -84.2(7) . .
C28 O19 Zn1 O15 97.5(7) . .
C28 O19 Zn1 Zn1 -119.7(7) . 3_565
C16 O8 Zn1 O19 -173.6(6) . .
C16 O8 Zn1 O7 82.7(6) . 3_565
C16 O8 Zn1 O16 -75.9(6) . 3_565
C16 O8 Zn1 O15 1.6(9) . .
C16 O8 Zn1 Zn1 -1.3(5) . 3_565
C26 O15 Zn1 O19 166.9(4) . .
C26 O15 Zn1 O7 -89.4(5) . 3_565
C26 O15 Zn1 O16 69.3(5) . 3_565
C26 O15 Zn1 O8 -8.1(8) . .
C26 O15 Zn1 Zn1 -5.3(4) . 3_565
C9 O5 Zn2 O1W -175.4(5) . .
C9 O5 Zn2 O6 -76.2(6) . 2
C9 O5 Zn2 O6 85.5(6) . 4
C9 O5 Zn2 O5 4.6(5) . 3
C9 O5 Zn2 Zn2 4.6(5) . 2
Zn7A O21 Zn3 O10 85.0(2) . 13_565
Zn7A O21 Zn3 O10 2.7(2) 10 13_565
Zn6 O21 Zn3 O10 -136.16(15) . 13_565
Zn7 O21 Zn3 O10 -40.2(2) 10 13_565
Zn7 O21 Zn3 O10 127.91(19) . 13_565
Zn7A O21 Zn3 O10 -2.7(2) . 6_564
Zn7A O21 Zn3 O10 -85.0(2) 10 6_564
Zn6 O21 Zn3 O10 136.16(15) . 6_564
Zn7 O21 Zn3 O10 -127.91(19) 10 6_564
Zn7 O21 Zn3 O10 40.2(2) . 6_564
Zn7A O21 Zn3 O3 177.5(2) . 14
Zn7A O21 Zn3 O3 95.1(2) 10 14
Zn6 O21 Zn3 O3 -43.70(14) . 14
Zn7 O21 Zn3 O3 52.2(2) 10 14
Zn7 O21 Zn3 O3 -139.62(19) . 14
Zn7A O21 Zn3 O3 -95.1(2) . 5_554
Zn7A O21 Zn3 O3 -177.5(2) 10 5_554
Zn6 O21 Zn3 O3 43.70(14) . 5_554
Zn7 O21 Zn3 O3 139.62(19) 10 5_554
Zn7 O21 Zn3 O3 -52.2(2) . 5_554
Zn7A O21 Zn3 Zn7 -42.92(6) . .
Zn7A O21 Zn3 Zn7 -125.2(3) 10 .
Zn6 O21 Zn3 Zn7 95.92(15) . .
Zn7 O21 Zn3 Zn7 -168.2(3) 10 .
Zn7A O21 Zn3 Zn7 125.2(3) . 10
Zn7A O21 Zn3 Zn7 42.92(6) 10 10
Zn6 O21 Zn3 Zn7 -95.92(15) . 10
Zn7 O21 Zn3 Zn7 168.2(3) . 10
C7 O2 Zn4 O2 -109.6(7) . 10_556
C7 O2 Zn4 O11 148(3) . 10_556
C7 O2 Zn4 O11 73.7(7) . .
C7 O2 Zn4 O2W 160.5(7) . .
C7 O2 Zn4 O20 -19.5(7) . .
C18 O11 Zn4 O2 175(30) . 10_556
C18 O11 Zn4 O2 -82.4(8) . .
C18 O11 Zn4 O11 100.8(8) . 10_556
C18 O11 Zn4 O2W -172.1(8) . .
C18 O11 Zn4 O20 7.9(8) . .
Zn5 O20 Zn4 O2 -54.1(4) 10_556 10_556
Zn5 O20 Zn4 O2 142.0(4) . 10_556
Zn5 O20 Zn4 O2 -142.0(4) 10_556 .
Zn5 O20 Zn4 O2 54.1(4) . .
Zn5 O20 Zn4 O11 38.8(4) 10_556 10_556
Zn5 O20 Zn4 O11 -125.2(4) . 10_556
Zn5 O20 Zn4 O11 125.2(4) 10_556 .
Zn5 O20 Zn4 O11 -38.8(4) . .
Zn5 O20 Zn4 O2W 82(100) 10_556 .
Zn5 O20 Zn4 O2W -82(100) . .
C18 O12 Zn5 O17 -165.7(5) . 13
C18 O12 Zn5 O20 -40.1(6) . .
C18 O12 Zn5 O1 71.4(6) . .
Zn5 O20 Zn5 O17 38.9(11) 10_556 13
Zn4 O20 Zn5 O17 -172.7(3) . 13
Zn5 O20 Zn5 O12 -92.7(9) 10_556 .
Zn4 O20 Zn5 O12 55.7(4) . .
Zn5 O20 Zn5 O1 148.4(9) 10_556 .
Zn4 O20 Zn5 O1 -63.2(4) . .
C7 O1 Zn5 O17 145.7(6) . 13
C7 O1 Zn5 O12 -83.5(6) . .
C7 O1 Zn5 O20 33.1(6) . .
Zn7A O21 Zn6 O4W 137.83(18) . .
Zn7A O21 Zn6 O4W -137.83(18) 10 .
Zn3 O21 Zn6 O4W 0.0 . .
Zn7 O21 Zn6 O4W -95.34(15) 10 .
Zn7 O21 Zn6 O4W 95.34(15) . .
Zn7A O21 Zn6 O13 -86.6(2) . .
Zn7A O21 Zn6 O13 -2.3(2) 10 .
Zn3 O21 Zn6 O13 135.57(14) . .
Zn7 O21 Zn6 O13 40.2(2) 10 .
Zn7 O21 Zn6 O13 -129.09(19) . .
Zn7A O21 Zn6 O13 2.3(2) . 10
Zn7A O21 Zn6 O13 86.6(2) 10 10
Zn3 O21 Zn6 O13 -135.57(14) . 10
Zn7 O21 Zn6 O13 129.09(19) 10 10
Zn7 O21 Zn6 O13 -40.2(2) . 10
Zn7A O21 Zn6 O4 -168.6(3) . 14
Zn7A O21 Zn6 O4 -84.2(3) 10 14
Zn3 O21 Zn6 O4 53.6(2) . 14
Zn7 O21 Zn6 O4 -41.7(3) 10 14
Zn7 O21 Zn6 O4 148.9(3) . 14
Zn7A O21 Zn6 O4 84.2(3) . 5_554
Zn7A O21 Zn6 O4 168.6(3) 10 5_554
Zn3 O21 Zn6 O4 -53.6(2) . 5_554
Zn7 O21 Zn6 O4 -148.9(3) 10 5_554
Zn7 O21 Zn6 O4 41.7(3) . 5_554
Zn7A O21 Zn6 Zn7 -126.8(3) . 10
Zn7A O21 Zn6 Zn7 -42.49(7) 10 10
Zn3 O21 Zn6 Zn7 95.34(15) . 10
Zn7 O21 Zn6 Zn7 -169.3(3) . 10
Zn7A O21 Zn6 Zn7 42.49(7) . .
Zn7A O21 Zn6 Zn7 126.8(3) 10 .
Zn3 O21 Zn6 Zn7 -95.34(15) . .
Zn7 O21 Zn6 Zn7 169.3(3) 10 .
C25 O13 Zn6 O4W 155.5(7) . .
C25 O13 Zn6 O21 -2.4(7) . .
C25 O13 Zn6 O13 -102.9(7) . 10
C25 O13 Zn6 O4 83.7(7) . 14
C25 O13 Zn6 O4 -134.8(14) . 5_554
C25 O13 Zn6 Zn7 27.8(7) . 10
C25 O13 Zn6 Zn7 -44.9(7) . .
Zn7A O21 Zn7 Zn7A -0.55(18) 10 .
Zn6 O21 Zn7 Zn7A 123.6(2) . .
Zn3 O21 Zn7 Zn7A -121.1(2) . .
Zn7 O21 Zn7 Zn7A -3.4(11) 10 .
Zn7A O21 Zn7 O4A -179.0(3) . 5_554
Zn7A O21 Zn7 O4A -179.6(3) 10 5_554
Zn6 O21 Zn7 O4A -55.4(3) . 5_554
Zn3 O21 Zn7 O4A 59.9(3) . 5_554
Zn7 O21 Zn7 O4A 177.6(12) 10 5_554
Zn7A O21 Zn7 O9 56.9(2) . 6_564
Zn7A O21 Zn7 O9 56.4(3) 10 6_564
Zn6 O21 Zn7 O9 -179.5(2) . 6_564
Zn3 O21 Zn7 O9 -64.2(3) . 6_564
Zn7 O21 Zn7 O9 53.5(12) 10 6_564
Zn7A O21 Zn7 O14 -55.2(2) . 10
Zn7A O21 Zn7 O14 -55.8(3) 10 10
Zn6 O21 Zn7 O14 68.4(3) . 10
Zn3 O21 Zn7 O14 -176.3(2) . 10
Zn7 O21 Zn7 O14 -58.6(12) 10 10
Zn7A O21 Zn7 Zn6 -123.6(2) . .
Zn7A O21 Zn7 Zn6 -124.2(4) 10 .
Zn3 O21 Zn7 Zn6 115.3(3) . .
Zn7 O21 Zn7 Zn6 -127.0(13) 10 .
Zn7A O21 Zn7 Zn3 121.1(2) . .
Zn7A O21 Zn7 Zn3 120.5(4) 10 .
Zn6 O21 Zn7 Zn3 -115.3(3) . .
Zn7 O21 Zn7 Zn3 117.7(13) 10 .
O4W Zn6 Zn7 Zn7A 176.0(4) . .
O21 Zn6 Zn7 Zn7A -46.4(2) . .
O13 Zn6 Zn7 Zn7A 22.18(17) . .
O13 Zn6 Zn7 Zn7A 89.77(16) 10 .
O4 Zn6 Zn7 Zn7A -85.7(3) 14 .
O4 Zn6 Zn7 Zn7A -172.9(3) 5_554 .
Zn7 Zn6 Zn7 Zn7A -38.80(8) 10 .
O4W Zn6 Zn7 O4A -11.1(5) . 5_554
O21 Zn6 Zn7 O4A 126.5(3) . 5_554
O13 Zn6 Zn7 O4A -165.0(3) . 5_554
O13 Zn6 Zn7 O4A -97.4(3) 10 5_554
O4 Zn6 Zn7 O4A 87.2(4) 14 5_554
O4 Zn6 Zn7 O4A -0.1(4) 5_554 5_554
Zn7 Zn6 Zn7 O4A 134.1(2) 10 5_554
O4W Zn6 Zn7 O9 -136.7(5) . 6_564
O21 Zn6 Zn7 O9 0.9(4) . 6_564
O13 Zn6 Zn7 O9 69.5(4) . 6_564
O13 Zn6 Zn7 O9 137.1(4) 10 6_564
O4 Zn6 Zn7 O9 -38.3(5) 14 6_564
O4 Zn6 Zn7 O9 -125.6(4) 5_554 6_564
Zn7 Zn6 Zn7 O9 8.5(3) 10 6_564
O4W Zn6 Zn7 O14 104.6(5) . 10
O21 Zn6 Zn7 O14 -117.8(3) . 10
O13 Zn6 Zn7 O14 -49.2(3) . 10
O13 Zn6 Zn7 O14 18.4(3) 10 10
O4 Zn6 Zn7 O14 -157.0(4) 14 10
O4 Zn6 Zn7 O14 115.7(3) 5_554 10
Zn7 Zn6 Zn7 O14 -110.2(2) 10 10
O4W Zn6 Zn7 O21 -137.6(5) . .
O13 Zn6 Zn7 O21 68.6(3) . .
O13 Zn6 Zn7 O21 136.2(3) 10 .
O4 Zn6 Zn7 O21 -39.3(4) 14 .
O4 Zn6 Zn7 O21 -126.5(3) 5_554 .
Zn7 Zn6 Zn7 O21 7.6(2) 10 .
O4W Zn6 Zn7 Zn3 -96.7(4) . .
O21 Zn6 Zn7 Zn3 40.9(2) . .
O13 Zn6 Zn7 Zn3 109.46(15) . .
O13 Zn6 Zn7 Zn3 177.05(15) 10 .
O4 Zn6 Zn7 Zn3 1.6(3) 14 .
O4 Zn6 Zn7 Zn3 -85.6(3) 5_554 .
Zn7 Zn6 Zn7 Zn3 48.48(4) 10 .
O21 Zn3 Zn7 Zn7A 48.1(2) . .
O10 Zn3 Zn7 Zn7A -23.88(18) 13_565 .
O10 Zn3 Zn7 Zn7A -90.01(16) 6_564 .
O3 Zn3 Zn7 Zn7A 110.68(19) 14 .
O3 Zn3 Zn7 Zn7A 177.06(16) 5_554 .
Zn7 Zn3 Zn7 Zn7A 39.83(8) 10 .
O21 Zn3 Zn7 O4A -122.7(3) . 5_554
O10 Zn3 Zn7 O4A 165.3(3) 13_565 5_554
O10 Zn3 Zn7 O4A 99.2(3) 6_564 5_554
O3 Zn3 Zn7 O4A -60.2(3) 14 5_554
O3 Zn3 Zn7 O4A 6.2(3) 5_554 5_554
Zn7 Zn3 Zn7 O4A -131.0(3) 10 5_554
O21 Zn3 Zn7 O9 120.1(3) . 6_564
O10 Zn3 Zn7 O9 48.1(3) 13_565 6_564
O10 Zn3 Zn7 O9 -18.1(2) 6_564 6_564
O3 Zn3 Zn7 O9 -177.4(3) 14 6_564
O3 Zn3 Zn7 O9 -111.0(2) 5_554 6_564
Zn7 Zn3 Zn7 O9 111.8(2) 10 6_564
O21 Zn3 Zn7 O14 7.0(4) . 10
O10 Zn3 Zn7 O14 -65.1(4) 13_565 10
O10 Zn3 Zn7 O14 -131.2(4) 6_564 10
O3 Zn3 Zn7 O14 69.5(4) 14 10
O3 Zn3 Zn7 O14 135.9(4) 5_554 10
Zn7 Zn3 Zn7 O14 -1.3(4) 10 10
O10 Zn3 Zn7 O21 -72.0(3) 13_565 .
O10 Zn3 Zn7 O21 -138.2(3) 6_564 .
O3 Zn3 Zn7 O21 62.5(3) 14 .
O3 Zn3 Zn7 O21 128.9(3) 5_554 .
Zn7 Zn3 Zn7 O21 -8.3(2) 10 .
O21 Zn3 Zn7 Zn6 -39.3(2) . .
O10 Zn3 Zn7 Zn6 -111.37(16) 13_565 .
O10 Zn3 Zn7 Zn6 -177.50(15) 6_564 .
O3 Zn3 Zn7 Zn6 23.19(19) 14 .
O3 Zn3 Zn7 Zn6 89.57(14) 5_554 .
Zn7 Zn3 Zn7 Zn6 -47.66(4) 10 .
O4A Zn7 Zn7A O21 3.7(10) 5_554 .
O9 Zn7 Zn7A O21 -122.2(2) 6_564 .
O14 Zn7 Zn7A O21 124.4(2) 10 .
Zn6 Zn7 Zn7A O21 32.79(16) . .
Zn3 Zn7 Zn7A O21 -35.12(16) . .
O4A Zn7 Zn7A O5W 142(4) 5_554 .
O9 Zn7 Zn7A O5W 16(4) 6_564 .
O14 Zn7 Zn7A O5W -98(4) 10 .
O21 Zn7 Zn7A O5W 138(4) . .
Zn6 Zn7 Zn7A O5W 171(4) . .
Zn3 Zn7 Zn7A O5W 103(4) . .
O4A Zn7 Zn7A O9 125.9(10) 5_554 6_564
O14 Zn7 Zn7A O9 -113.4(2) 10 6_564
O21 Zn7 Zn7A O9 122.2(2) . 6_564
Zn6 Zn7 Zn7A O9 155.02(15) . 6_564
Zn3 Zn7 Zn7A O9 87.11(15) . 6_564
O4A Zn7 Zn7A O14 -120.8(10) 5_554 10
O9 Zn7 Zn7A O14 113.4(2) 6_564 10
O21 Zn7 Zn7A O14 -124.4(2) . 10
Zn6 Zn7 Zn7A O14 -91.62(16) . 10
Zn3 Zn7 Zn7A O14 -159.53(16) . 10
O4A Zn7 Zn7A Zn7A 4.2(10) 5_554 10
O9 Zn7 Zn7A Zn7A -121.73(15) 6_564 10
O14 Zn7 Zn7A Zn7A 124.91(16) 10 10
O21 Zn7 Zn7A Zn7A 0.49(16) . 10
Zn6 Zn7 Zn7A Zn7A 33.29(6) . 10
Zn3 Zn7 Zn7A Zn7A -34.62(6) . 10
Zn7A O21 Zn7A Zn7 179.51(16) 10 .
Zn6 O21 Zn7A Zn7 -68.37(16) . .
Zn3 O21 Zn7A Zn7 69.74(15) . .
Zn7 O21 Zn7A Zn7 179.1(3) 10 .
Zn7A O21 Zn7A O5W 2.1(3) 10 .
Zn6 O21 Zn7A O5W 114.2(3) . .
Zn3 O21 Zn7A O5W -107.7(3) . .
Zn7 O21 Zn7A O5W 1.7(4) 10 .
Zn7 O21 Zn7A O5W -177.4(3) . .
Zn7A O21 Zn7A O9 125.9(2) 10 6_564
Zn6 O21 Zn7A O9 -122.0(2) . 6_564
Zn3 O21 Zn7A O9 16.2(3) . 6_564
Zn7 O21 Zn7A O9 125.5(3) 10 6_564
Zn7 O21 Zn7A O9 -53.6(2) . 6_564
Zn7A O21 Zn7A O14 -127.5(2) 10 10
Zn6 O21 Zn7A O14 -15.4(3) . 10
Zn3 O21 Zn7A O14 122.7(3) . 10
Zn7 O21 Zn7A O14 -127.9(3) 10 10
Zn7 O21 Zn7A O14 53.0(2) . 10
Zn6 O21 Zn7A Zn7A 112.1(3) . 10
Zn3 O21 Zn7A Zn7A -109.8(2) . 10
Zn7 O21 Zn7A Zn7A -0.41(14) 10 10
Zn7 O21 Zn7A Zn7A -179.51(16) . 10
Zn7A O5W Zn7A Zn7 -139(4) 10 .
Zn7A O5W Zn7A O21 -2.0(3) 10 .
Zn7A O5W Zn7A O9 -123.89(19) 10 6_564
Zn7A O5W Zn7A O14 125.0(2) 10 10

loop_
_platon_squeeze_void_nr
_platon_squeeze_void_average_x
_platon_squeeze_void_average_y
_platon_squeeze_void_average_z
_platon_squeeze_void_volume
_platon_squeeze_void_count_electrons
_platon_squeeze_void_content
1 0.000 -0.003 -0.005 4734 1498 ' '
2 0.250 0.558 0.000 985 307 ' '
3 0.500 0.450 -0.009 4733 1498 ' '
4 0.750 0.929 0.000 985 307 ' '
5 0.250 0.166 0.500 985 307 ' '
6 0.750 0.331 0.500 985 307 ' '
